data_7708436
loop_
_publ_author_name
'Chaurasia, R.'
'Pandey, Shivendra Kumar'
'Singh, Devesh Kumar'
'Bharty, M. K.'
'Ganesan, Vellaichamy'
'Hira, S. K.'
'Manna, P. P.'
'Bharti, A.'
'Butcher, Ray J.'

_publ_section_title
;
 Antiproliferative activity and electrochemical oxygen evolution by Ni(ii)
 complexes of N&#x2032;-(aroyl)-hydrazine carbodithioates
;
_journal_name_full 'Dalton Transactions'
_journal_paper_doi 10.1039/D1DT02285G
_journal_year 2021
_chemical_formula_sum 'C32 H36 N6 Ni O2 S4'
_chemical_formula_weight 723.60
_space_group_crystal_system triclinic
_space_group_IT_number 2
_space_group_name_Hall '-P 1'
_space_group_name_H-M_alt 'P -1'
_atom_sites_solution_hydrogens mixed
_audit_creation_method SHELXL-2014/7
_audit_update_record
;
2019-07-16 deposited with the CCDC.	2021-09-20 downloaded from the CCDC.
;
_cell_angle_alpha 68.212(9)
_cell_angle_beta 89.716(8)
_cell_angle_gamma 74.358(9)
_cell_formula_units_Z 1
_cell_length_a 8.8513(9)
_cell_length_b 9.9415(10)
_cell_length_c 10.9782(10)
_cell_measurement_reflns_used 12895
_cell_measurement_temperature 293(2)
_cell_measurement_theta_max 29.4716
_cell_measurement_theta_min 3.5934
_cell_volume 858.90(16)
_computing_structure_refinement 'SHELXL-2014/7 (Sheldrick, 2014)'
_diffrn_ambient_temperature 293(2)
_diffrn_measured_fraction_theta_full 0.997
_diffrn_measured_fraction_theta_max 0.874
_diffrn_measurement_device_type 'Xcalibur, Sapphire3'
_diffrn_measurement_method '\w scans'
_diffrn_radiation_type MoK\a
_diffrn_radiation_wavelength 0.71073
_diffrn_reflns_av_R_equivalents 0.0276
_diffrn_reflns_av_unetI/netI 0.0315
_diffrn_reflns_Laue_measured_fraction_full 0.997
_diffrn_reflns_Laue_measured_fraction_max 0.874
_diffrn_reflns_limit_h_max 12
_diffrn_reflns_limit_h_min -12
_diffrn_reflns_limit_k_max 13
_diffrn_reflns_limit_k_min -13
_diffrn_reflns_limit_l_max 15
_diffrn_reflns_limit_l_min -14
_diffrn_reflns_number 12689
_diffrn_reflns_point_group_measured_fraction_full 0.997
_diffrn_reflns_point_group_measured_fraction_max 0.874
_diffrn_reflns_theta_full 25.500
_diffrn_reflns_theta_max 29.471
_diffrn_reflns_theta_min 3.593
_diffrn_source 'fine-focus sealed X-ray tube'
_exptl_absorpt_coefficient_mu 0.847
_exptl_absorpt_correction_T_max 1.00000
_exptl_absorpt_correction_T_min 0.75672
_exptl_absorpt_correction_type multi-scan
_exptl_absorpt_process_details
;
CrysAlisPro 1.171.38.46 (Rigaku Oxford Diffraction, 2015)
Empirical absorption correction using spherical harmonics,
 implemented in SCALE3 ABSPACK scaling algorithm.
;
_exptl_crystal_colour red
_exptl_crystal_density_diffrn 1.399
_exptl_crystal_description prismatic
_exptl_crystal_F_000 378.0
_exptl_crystal_size_max 0.25
_exptl_crystal_size_mid 0.18
_exptl_crystal_size_min 0.15
_refine_diff_density_max 0.459
_refine_diff_density_min -0.348
_refine_diff_density_rms 0.051
_refine_ls_extinction_method none
_refine_ls_goodness_of_fit_ref 1.055
_refine_ls_hydrogen_treatment mixed
_refine_ls_matrix_type full
_refine_ls_number_parameters 209
_refine_ls_number_reflns 4773
_refine_ls_number_restraints 0
_refine_ls_restrained_S_all 1.055
_refine_ls_R_factor_all 0.0492
_refine_ls_R_factor_gt 0.0377
_refine_ls_shift/su_max 0.000
_refine_ls_shift/su_mean 0.000
_refine_ls_structure_factor_coef Fsqd
_refine_ls_weighting_details 'w=1/[\s^2^(Fo^2^)+(0.0450P)^2^+0.2635P] where P=(Fo^2^+2Fc^2^)/3'
_refine_ls_weighting_scheme calc
_refine_ls_wR_factor_gt 0.0924
_refine_ls_wR_factor_ref 0.1017
_reflns_Friedel_coverage 0.000
_reflns_number_gt 3431
_reflns_number_total 4773
_reflns_threshold_expression 'I > 2\s(I)'
_cod_data_source_file d1dt02285g2.cif
_cod_data_source_block shelx_CCDC2
_cod_database_code 7708436
_shelx_shelxl_version_number 2014/7
_shelx_space_group_comment
;
The symmetry employed for this shelxl refinement is uniquely defined
by the following loop, which should always be used as a source of
symmetry information in preference to the above space-group names.
They are only intended as comments.
;

loop_
_space_group_symop_operation_xyz
'x, y, z'
'-x, -y, -z'

loop_
_atom_site_label
_atom_site_type_symbol
_atom_site_fract_x
_atom_site_fract_y
_atom_site_fract_z
_atom_site_U_iso_or_equiv
_atom_site_adp_type
_atom_site_occupancy
_atom_site_site_symmetry_order
_atom_site_calc_flag
_atom_site_refinement_flags_posn
_atom_site_refinement_flags_adp
_atom_site_refinement_flags_occupancy
_atom_site_disorder_assembly
_atom_site_disorder_group
Ni Ni 0.0000 0.5000 0.5000 0.03413(12) Uani 1 2 d S . P . .
S2 S 0.18584(6) 0.52650(8) 0.78358(6) 0.05542(18) Uani 1 1 d . . . . .
S1 S 0.50831(6) 0.35919(8) 0.73855(7) 0.05966(19) Uani 1 1 d . . . . .
O1 O 0.12301(15) 0.38853(16) 0.39184(13) 0.0409(3) Uani 1 1 d . . . . .
N2 N 0.23142(18) 0.42372(19) 0.59925(15) 0.0373(4) Uani 1 1 d . . . . .
N3 N 0.04927(19) 0.70037(19) 0.37693(17) 0.0413(4) Uani 1 1 d . . . . .
N1 N 0.32810(19) 0.3466(2) 0.53220(17) 0.0410(4) Uani 1 1 d . . . . .
C8 C 0.2683(2) 0.3334(2) 0.42903(18) 0.0342(4) Uani 1 1 d . . . . .
C5 C 0.3729(2) 0.2495(2) 0.35943(19) 0.0358(4) Uani 1 1 d . . . . .
C9 C 0.3108(2) 0.4313(2) 0.6966(2) 0.0385(4) Uani 1 1 d . . . . .
C4 C 0.3090(2) 0.2448(3) 0.2473(2) 0.0493(5) Uani 1 1 d . . . . .
H4 H 0.2030 0.2947 0.2173 0.059 Uiso 1 1 calc R U . . .
C16 C 0.0616(3) 0.7305(3) 0.2492(2) 0.0491(5) Uani 1 1 d . . . . .
H16 H 0.0468 0.6616 0.2152 0.059 Uiso 1 1 calc R U . . .
C2 C 0.5574(3) 0.0891(3) 0.2215(2) 0.0499(5) Uani 1 1 d . . . . .
C12 C 0.0721(3) 0.8000(3) 0.4243(3) 0.0572(6) Uani 1 1 d . . . . .
H12 H 0.0660 0.7801 0.5136 0.069 Uiso 1 1 calc R U . . .
C3 C 0.4005(3) 0.1669(3) 0.1790(3) 0.0567(6) Uani 1 1 d . . . . .
H3 H 0.3554 0.1668 0.1027 0.068 Uiso 1 1 calc R U . . .
C10 C 0.3195(3) 0.5390(3) 0.8988(2) 0.0541(6) Uani 1 1 d . . . . .
H10A H 0.3780 0.4385 0.9595 0.065 Uiso 1 1 calc R U . . .
H10B H 0.3941 0.5902 0.8523 0.065 Uiso 1 1 calc R U . . .
C15 C 0.0950(3) 0.8583(3) 0.1654(3) 0.0605(6) Uani 1 1 d . . . . .
H15 H 0.1034 0.8748 0.0769 0.073 Uiso 1 1 calc R U . . .
C14 C 0.1157(3) 0.9604(3) 0.2135(3) 0.0696(8) Uani 1 1 d . . . . .
H14 H 0.1370 1.0486 0.1583 0.084 Uiso 1 1 calc R U . . .
C13 C 0.1044(4) 0.9312(3) 0.3452(3) 0.0721(8) Uani 1 1 d . . . . .
H13 H 0.1184 0.9993 0.3806 0.086 Uiso 1 1 calc R U . . .
C6 C 0.5304(3) 0.1743(3) 0.4014(3) 0.0632(7) Uani 1 1 d . . . . .
H6 H 0.5763 0.1768 0.4762 0.076 Uiso 1 1 calc R U . . .
C7 C 0.6202(3) 0.0952(3) 0.3334(3) 0.0711(8) Uani 1 1 d . . . . .
H7 H 0.7259 0.0447 0.3637 0.085 Uiso 1 1 calc R U . . .
C1 C 0.6552(3) 0.0017(3) 0.1475(3) 0.0738(8) Uani 1 1 d . . . . .
H1A H 0.5910 0.0109 0.0730 0.111 Uiso 1 1 calc R U . . .
H1B H 0.7421 0.0415 0.1176 0.111 Uiso 1 1 calc R U . . .
H1C H 0.6947 -0.1030 0.2049 0.111 Uiso 1 1 calc R U . . .
C11 C 0.2230(4) 0.6268(4) 0.9732(3) 0.0785(9) Uani 1 1 d . . . . .
H11A H 0.2918 0.6351 1.0356 0.118 Uiso 1 1 calc R U . . .
H11B H 0.1659 0.7260 0.9122 0.118 Uiso 1 1 calc R U . . .
H11C H 0.1498 0.5749 1.0190 0.118 Uiso 1 1 calc R U . . .
H1N1 H 0.423(3) 0.318(3) 0.558(2) 0.059(8) Uiso 1 1 d . . . . .

loop_
_atom_site_aniso_label
_atom_site_aniso_U_11
_atom_site_aniso_U_22
_atom_site_aniso_U_33
_atom_site_aniso_U_23
_atom_site_aniso_U_13
_atom_site_aniso_U_12
Ni 0.02686(18) 0.0439(2) 0.03500(19) -0.02313(15) 0.00134(13) -0.00416(14)
S2 0.0372(3) 0.0884(5) 0.0559(3) -0.0508(3) -0.0013(2) -0.0091(3)
S1 0.0329(3) 0.0875(5) 0.0685(4) -0.0496(4) -0.0086(3) -0.0048(3)
O1 0.0273(6) 0.0564(8) 0.0426(7) -0.0303(7) -0.0012(5) -0.0016(6)
N2 0.0298(8) 0.0493(9) 0.0375(8) -0.0252(8) 0.0010(6) -0.0066(7)
N3 0.0331(8) 0.0474(10) 0.0447(9) -0.0206(8) 0.0021(7) -0.0093(7)
N1 0.0252(8) 0.0565(11) 0.0451(9) -0.0301(8) -0.0006(7) -0.0028(8)
C8 0.0325(9) 0.0370(9) 0.0354(9) -0.0177(8) 0.0058(7) -0.0079(8)
C5 0.0306(9) 0.0389(10) 0.0396(10) -0.0184(8) 0.0070(8) -0.0080(8)
C9 0.0343(10) 0.0457(11) 0.0394(10) -0.0213(9) 0.0002(8) -0.0105(8)
C4 0.0348(10) 0.0659(14) 0.0594(13) -0.0416(12) 0.0051(9) -0.0088(10)
C16 0.0450(12) 0.0529(13) 0.0459(11) -0.0213(10) 0.0036(9) -0.0053(10)
C2 0.0475(12) 0.0471(12) 0.0641(14) -0.0305(11) 0.0241(11) -0.0152(10)
C12 0.0588(14) 0.0615(15) 0.0574(14) -0.0282(12) -0.0009(11) -0.0195(12)
C3 0.0475(13) 0.0777(16) 0.0691(15) -0.0528(14) 0.0151(11) -0.0212(12)
C10 0.0508(13) 0.0696(15) 0.0507(12) -0.0369(12) -0.0065(10) -0.0115(11)
C15 0.0539(14) 0.0627(15) 0.0535(14) -0.0136(12) 0.0083(11) -0.0112(12)
C14 0.0601(16) 0.0606(16) 0.0782(19) -0.0114(14) 0.0045(14) -0.0234(13)
C13 0.0764(19) 0.0637(17) 0.085(2) -0.0301(15) -0.0027(16) -0.0310(15)
C6 0.0395(12) 0.0914(19) 0.0566(14) -0.0425(14) -0.0018(10) 0.0045(12)
C7 0.0393(13) 0.092(2) 0.0703(17) -0.0406(16) 0.0061(12) 0.0127(13)
C1 0.0677(17) 0.0736(18) 0.097(2) -0.0547(17) 0.0374(16) -0.0161(14)
C11 0.0742(18) 0.106(2) 0.0753(18) -0.0667(18) -0.0042(15) -0.0115(17)

loop_
_atom_type_symbol
_atom_type_description
_atom_type_scat_dispersion_real
_atom_type_scat_dispersion_imag
_atom_type_scat_source
C C 0.0033 0.0016 'International Tables Vol C Tables 4.2.6.8 and 6.1.1.4'
H H 0.0000 0.0000 'International Tables Vol C Tables 4.2.6.8 and 6.1.1.4'
N N 0.0061 0.0033 'International Tables Vol C Tables 4.2.6.8 and 6.1.1.4'
S S 0.1246 0.1234 'International Tables Vol C Tables 4.2.6.8 and 6.1.1.4'
Cu Cu 0.3201 1.2651 'International Tables Vol C Tables 4.2.6.8 and 6.1.1.4'
O O 0.0106 0.0060 'International Tables Vol C Tables 4.2.6.8 and 6.1.1.4'
Ni Ni 0.3393 1.1124 'International Tables Vol C Tables 4.2.6.8 and 6.1.1.4'

loop_
_geom_angle_atom_site_label_1
_geom_angle_atom_site_label_2
_geom_angle_atom_site_label_3
_geom_angle
_geom_angle_site_symmetry_1
_geom_angle_site_symmetry_3
_geom_angle_publ_flag
O1 Ni O1 180.0 2_566 . ?
O1 Ni N3 90.08(6) 2_566 2_566 ?
O1 Ni N3 89.92(6) . 2_566 ?
O1 Ni N3 89.92(6) 2_566 . ?
O1 Ni N3 90.08(6) . . ?
N3 Ni N3 180.0 2_566 . ?
O1 Ni N2 79.05(6) 2_566 2_566 ?
O1 Ni N2 100.95(6) . 2_566 ?
N3 Ni N2 88.77(6) 2_566 2_566 ?
N3 Ni N2 91.23(6) . 2_566 ?
O1 Ni N2 100.95(6) 2_566 . ?
O1 Ni N2 79.05(6) . . ?
N3 Ni N2 91.23(6) 2_566 . ?
N3 Ni N2 88.77(6) . . ?
N2 Ni N2 180.0 2_566 . ?
C9 S2 C10 103.99(10) . . ?
C8 O1 Ni 114.15(12) . . ?
C9 N2 N1 112.31(16) . . ?
C9 N2 Ni 141.30(13) . . ?
N1 N2 Ni 106.31(11) . . ?
C16 N3 C12 117.6(2) . . ?
C16 N3 Ni 120.89(15) . . ?
C12 N3 Ni 121.48(15) . . ?
C8 N1 N2 120.12(16) . . ?
C8 N1 H1N1 124.2(18) . . ?
N2 N1 H1N1 115.5(18) . . ?
O1 C8 N1 120.34(17) . . ?
O1 C8 C5 120.26(16) . . ?
N1 C8 C5 119.38(16) . . ?
C6 C5 C4 118.24(19) . . ?
C6 C5 C8 123.60(18) . . ?
C4 C5 C8 118.15(17) . . ?
N2 C9 S1 125.81(15) . . ?
N2 C9 S2 111.93(14) . . ?
S1 C9 S2 122.26(11) . . ?
C5 C4 C3 120.8(2) . . ?
C5 C4 H4 119.6 . . ?
C3 C4 H4 119.6 . . ?
N3 C16 C15 123.1(2) . . ?
N3 C16 H16 118.4 . . ?
C15 C16 H16 118.4 . . ?
C7 C2 C3 117.3(2) . . ?
C7 C2 C1 121.8(2) . . ?
C3 C2 C1 120.9(2) . . ?
N3 C12 C13 122.1(2) . . ?
N3 C12 H12 118.9 . . ?
C13 C12 H12 118.9 . . ?
C4 C3 C2 121.4(2) . . ?
C4 C3 H3 119.3 . . ?
C2 C3 H3 119.3 . . ?
C11 C10 S2 107.74(17) . . ?
C11 C10 H10A 110.2 . . ?
S2 C10 H10A 110.2 . . ?
C11 C10 H10B 110.2 . . ?
S2 C10 H10B 110.2 . . ?
H10A C10 H10B 108.5 . . ?
C14 C15 C16 119.1(3) . . ?
C14 C15 H15 120.5 . . ?
C16 C15 H15 120.5 . . ?
C15 C14 C13 118.7(3) . . ?
C15 C14 H14 120.6 . . ?
C13 C14 H14 120.6 . . ?
C14 C13 C12 119.3(3) . . ?
C14 C13 H13 120.4 . . ?
C12 C13 H13 120.4 . . ?
C7 C6 C5 120.5(2) . . ?
C7 C6 H6 119.7 . . ?
C5 C6 H6 119.7 . . ?
C6 C7 C2 121.8(2) . . ?
C6 C7 H7 119.1 . . ?
C2 C7 H7 119.1 . . ?
C2 C1 H1A 109.5 . . ?
C2 C1 H1B 109.5 . . ?
H1A C1 H1B 109.5 . . ?
C2 C1 H1C 109.5 . . ?
H1A C1 H1C 109.5 . . ?
H1B C1 H1C 109.5 . . ?
C10 C11 H11A 109.5 . . ?
C10 C11 H11B 109.5 . . ?
H11A C11 H11B 109.5 . . ?
C10 C11 H11C 109.5 . . ?
H11A C11 H11C 109.5 . . ?
H11B C11 H11C 109.5 . . ?

loop_
_geom_bond_atom_site_label_1
_geom_bond_atom_site_label_2
_geom_bond_distance
_geom_bond_site_symmetry_2
_geom_bond_publ_flag
Ni O1 2.0339(13) 2_566 ?
Ni O1 2.0339(13) . ?
Ni N3 2.1091(17) 2_566 ?
Ni N3 2.1091(17) . ?
Ni N2 2.1282(15) 2_566 ?
Ni N2 2.1282(15) . ?
S2 C9 1.769(2) . ?
S2 C10 1.796(2) . ?
S1 C9 1.694(2) . ?
O1 C8 1.257(2) . ?
N2 C9 1.318(2) . ?
N2 N1 1.386(2) . ?
N3 C16 1.331(3) . ?
N3 C12 1.335(3) . ?
N1 C8 1.317(2) . ?
N1 H1N1 0.82(3) . ?
C8 C5 1.479(3) . ?
C5 C6 1.379(3) . ?
C5 C4 1.380(3) . ?
C4 C3 1.380(3) . ?
C4 H4 0.9300 . ?
C16 C15 1.371(3) . ?
C16 H16 0.9300 . ?
C2 C7 1.379(4) . ?
C2 C3 1.380(3) . ?
C2 C1 1.508(3) . ?
C12 C13 1.376(4) . ?
C12 H12 0.9300 . ?
C3 H3 0.9300 . ?
C10 C11 1.510(3) . ?
C10 H10A 0.9700 . ?
C10 H10B 0.9700 . ?
C15 C14 1.357(4) . ?
C15 H15 0.9300 . ?
C14 C13 1.374(4) . ?
C14 H14 0.9300 . ?
C13 H13 0.9300 . ?
C6 C7 1.379(3) . ?
C6 H6 0.9300 . ?
C7 H7 0.9300 . ?
C1 H1A 0.9600 . ?
C1 H1B 0.9600 . ?
C1 H1C 0.9600 . ?
C11 H11A 0.9600 . ?
C11 H11B 0.9600 . ?
C11 H11C 0.9600 . ?

loop_
_geom_hbond_atom_site_label_D
_geom_hbond_atom_site_label_H
_geom_hbond_atom_site_label_A
_geom_hbond_distance_DH
_geom_hbond_distance_HA
_geom_hbond_distance_DA
_geom_hbond_angle_DHA
_geom_hbond_site_symmetry_A
C16 H16 O1 0.93 2.59 3.060(3) 111.9 .
C12 H12 O1 0.93 2.62 3.078(3) 110.6 2_566
N1 H1N1 S1 0.82(3) 2.34(3) 2.8363(18) 119(2) .

loop_
_geom_torsion_atom_site_label_1
_geom_torsion_atom_site_label_2
_geom_torsion_atom_site_label_3
_geom_torsion_atom_site_label_4
_geom_torsion
_geom_torsion_site_symmetry_1
_geom_torsion_site_symmetry_2
_geom_torsion_site_symmetry_3
_geom_torsion_site_symmetry_4
_geom_torsion_publ_flag
C9 N2 N1 C8 -177.63(19) . . . . ?
Ni N2 N1 C8 -0.3(2) . . . . ?
Ni O1 C8 N1 1.8(2) . . . . ?
Ni O1 C8 C5 -179.80(13) . . . . ?
N2 N1 C8 O1 -1.0(3) . . . . ?
N2 N1 C8 C5 -179.44(17) . . . . ?
O1 C8 C5 C6 -173.9(2) . . . . ?
N1 C8 C5 C6 4.5(3) . . . . ?
O1 C8 C5 C4 5.2(3) . . . . ?
N1 C8 C5 C4 -176.3(2) . . . . ?
N1 N2 C9 S1 0.7(3) . . . . ?
Ni N2 C9 S1 -175.28(12) . . . . ?
N1 N2 C9 S2 -178.80(13) . . . . ?
Ni N2 C9 S2 5.3(3) . . . . ?
C10 S2 C9 N2 -174.65(16) . . . . ?
C10 S2 C9 S1 5.86(17) . . . . ?
C6 C5 C4 C3 -0.1(4) . . . . ?
C8 C5 C4 C3 -179.3(2) . . . . ?
C12 N3 C16 C15 -0.5(3) . . . . ?
Ni N3 C16 C15 -179.31(17) . . . . ?
C16 N3 C12 C13 1.2(3) . . . . ?
Ni N3 C12 C13 180.0(2) . . . . ?
C5 C4 C3 C2 1.2(4) . . . . ?
C7 C2 C3 C4 -1.5(4) . . . . ?
C1 C2 C3 C4 178.7(2) . . . . ?
C9 S2 C10 C11 177.03(19) . . . . ?
N3 C16 C15 C14 -0.5(4) . . . . ?
C16 C15 C14 C13 0.9(4) . . . . ?
C15 C14 C13 C12 -0.2(4) . . . . ?
N3 C12 C13 C14 -0.8(4) . . . . ?
C4 C5 C6 C7 -0.7(4) . . . . ?
C8 C5 C6 C7 178.4(2) . . . . ?
C5 C6 C7 C2 0.4(5) . . . . ?
C3 C2 C7 C6 0.7(4) . . . . ?
C1 C2 C7 C6 -179.5(3) . . . . ?
